data_7213526
loop_
_publ_author_name
'Bernhardt, Paul V.'
'Koch, Rainer'
'Moloney, Daniel W. J.'
'Shtaiwi, Majed'
'Wentrup, Curt'

_publ_section_title
;
 Twisting and planarization in push--pull ethylenesElectronic
 supplementary information (ESI) available: tables of X-ray
 crystallographic bond lengths and angles of compounds 8--19 (including
 selected torsional angles and hydrogen bonds), X-ray crystal structures
 of compounds 10, 11, 13, 16, and 18 (Figs. S1--S5) and packing diagrams
 for 17&#x00B7;H2O and 19&#x00B7;H2O (Figs. S6--S7). See
 http://www.rsc.org/suppdata/p2/b1/b109624a/
;
_journal_issue 3
_journal_name_full 'Journal of the Chemical Society, Perkin Transactions 2'
_journal_page_first 515
_journal_paper_doi 10.1039/b109624a
_journal_year 2002
_chemical_formula_sum 'C14 H15 N O4 S'
_chemical_formula_weight 293.33
_chemical_name_systematic
;
?
;
_space_group_IT_number 14
_symmetry_space_group_name_Hall '-P 2yn'
_symmetry_space_group_name_H-M 'P 1 21/n 1'
_atom_sites_solution_hydrogens geom
_atom_sites_solution_primary direct
_atom_sites_solution_secondary difmap
_audit_conform_dict_location ftp://ftp.iucr.org/cifdics/cif_core.dic
_audit_conform_dict_name cif_core.dic
_audit_conform_dict_version 2.1
_audit_creation_date 2001-10-16T10:32:21-00:00
_audit_creation_method 'WinGX routine CIF_UPDATE'
_cell_angle_alpha 90
_cell_angle_beta 91.85(2)
_cell_angle_gamma 90
_cell_formula_units_Z 4
_cell_length_a 13.850(4)
_cell_length_b 5.4148(5)
_cell_length_c 18.675(7)
_cell_measurement_temperature 296(2)
_cell_volume 1399.8(7)
_computing_structure_refinement 'SHELXL-97 (Sheldrick, 1997)'
_diffrn_ambient_temperature 296(2)
_diffrn_measured_fraction_theta_full 1
_diffrn_measured_fraction_theta_max 1
_diffrn_radiation_monochromator graphite
_diffrn_radiation_type MoK\a
_diffrn_radiation_wavelength 0.71073
_diffrn_reflns_av_R_equivalents 0.0098
_diffrn_reflns_av_unetI/netI 0.0147
_diffrn_reflns_limit_h_max 16
_diffrn_reflns_limit_h_min 0
_diffrn_reflns_limit_k_max 6
_diffrn_reflns_limit_k_min 0
_diffrn_reflns_limit_l_max 22
_diffrn_reflns_limit_l_min -22
_diffrn_reflns_number 2570
_diffrn_reflns_theta_full 24.96
_diffrn_reflns_theta_max 24.96
_diffrn_reflns_theta_min 1.8
_exptl_absorpt_coefficient_mu 0.243
_exptl_absorpt_correction_T_max 0.9529
_exptl_absorpt_correction_T_min 0.8677
_exptl_crystal_density_diffrn 1.392
_exptl_crystal_density_method 'not measured'
_exptl_crystal_F_000 616
_exptl_crystal_size_max 0.6
_exptl_crystal_size_mid 0.2
_exptl_crystal_size_min 0.2
_refine_diff_density_max 0.248
_refine_diff_density_min -0.269
_refine_diff_density_rms 0.047
_refine_ls_extinction_method none
_refine_ls_goodness_of_fit_ref 1.053
_refine_ls_hydrogen_treatment mixed
_refine_ls_matrix_type full
_refine_ls_number_parameters 185
_refine_ls_number_reflns 2461
_refine_ls_number_restraints 0
_refine_ls_restrained_S_all 1.053
_refine_ls_R_factor_all 0.049
_refine_ls_R_factor_gt 0.0373
_refine_ls_shift/su_max 0
_refine_ls_shift/su_mean 0
_refine_ls_structure_factor_coef Fsqd
_refine_ls_weighting_details 'calc w=1/[\s^2^(Fo^2^)+(0.0560P)^2^+0.5263P] where P=(Fo^2^+2Fc^2^)/3'
_refine_ls_weighting_scheme calc
_refine_ls_wR_factor_gt 0.1
_refine_ls_wR_factor_ref 0.1081
_reflns_number_gt 1983
_reflns_number_total 2461
_reflns_threshold_expression >2sigma(I)
_cod_data_source_file b109624asup1.cif
_cod_data_source_block 1005dm4
_cod_database_code 7213526

loop_
_symmetry_equiv_pos_as_xyz
'x, y, z'
'x+1/2, -y+1/2, z+1/2'
'-x, -y, -z'
'-x-1/2, y-1/2, -z-1/2'

loop_
_atom_site_label
_atom_site_type_symbol
_atom_site_fract_x
_atom_site_fract_y
_atom_site_fract_z
_atom_site_U_iso_or_equiv
_atom_site_adp_type
_atom_site_occupancy
_atom_site_symmetry_multiplicity
_atom_site_calc_flag
_atom_site_refinement_flags
C2 C 0.03501(14) 0.0999(4) 0.38691(11) 0.0460(5) Uani 1 1 d .
C4 C 0.16705(13) 0.2746(3) 0.45577(10) 0.0413(4) Uani 1 1 d .
C5 C 0.22060(13) 0.2598(3) 0.39100(9) 0.0391(4) Uani 1 1 d .
C6 C 0.16789(14) 0.2657(4) 0.32295(10) 0.0424(4) Uani 1 1 d .
C7 C 0.32235(13) 0.2718(3) 0.39235(9) 0.0394(4) Uani 1 1 d .
C9 C 0.32925(17) -0.0950(5) 0.49906(14) 0.0689(7) Uani 1 1 d .
H9A H 0.3667 -0.1705 0.5373 0.103 Uiso 1 1 calc R
H9B H 0.3139 -0.2163 0.4629 0.103 Uiso 1 1 calc R
H9C H 0.2706 -0.0297 0.5175 0.103 Uiso 1 1 calc R
C11 C 0.47211(14) 0.3612(4) 0.33080(10) 0.0420(4) Uani 1 1 d .
C12 C 0.53072(16) 0.5434(4) 0.35903(12) 0.0593(6) Uani 1 1 d .
H12 H 0.5045 0.676 0.3834 0.071 Uiso 1 1 calc R
C13 C 0.62928(18) 0.5270(6) 0.35079(15) 0.0749(8) Uani 1 1 d .
H13 H 0.6699 0.6478 0.3704 0.09 Uiso 1 1 calc R
C14 C 0.66731(17) 0.3348(6) 0.31404(15) 0.0745(8) Uani 1 1 d .
H14 H 0.7336 0.3255 0.3081 0.089 Uiso 1 1 calc R
C15 C 0.60774(19) 0.1553(6) 0.28583(14) 0.0735(7) Uani 1 1 d .
H15 H 0.6339 0.0244 0.2607 0.088 Uiso 1 1 calc R
C16 C 0.50997(16) 0.1669(4) 0.29440(11) 0.0573(6) Uani 1 1 d .
H16 H 0.4698 0.0438 0.2756 0.069 Uiso 1 1 calc R
C21 C 0.06306(18) -0.1692(4) 0.39082(13) 0.0595(6) Uani 1 1 d .
H21A H 0.0387 -0.2529 0.3487 0.089 Uiso 1 1 calc R
H21B H 0.0362 -0.2426 0.4325 0.089 Uiso 1 1 calc R
H21C H 0.1322 -0.1831 0.3937 0.089 Uiso 1 1 calc R
C22 C -0.07262(16) 0.1392(5) 0.38320(14) 0.0660(6) Uani 1 1 d .
H22A H -0.0999 0.0552 0.342 0.099 Uiso 1 1 calc R
H22B H -0.0862 0.3126 0.3794 0.099 Uiso 1 1 calc R
H22C H -0.1004 0.0749 0.4258 0.099 Uiso 1 1 calc R
N1 N 0.36971(12) 0.3742(3) 0.33939(9) 0.0493(4) Uani 1 1 d .
O1 O 0.07228(9) 0.2145(3) 0.32402(7) 0.0479(3) Uani 1 1 d .
O3 O 0.07056(9) 0.2299(2) 0.44909(7) 0.0453(3) Uani 1 1 d .
O4 O 0.19790(10) 0.3371(3) 0.51456(7) 0.0572(4) Uani 1 1 d .
O6 O 0.20024(10) 0.3159(3) 0.26474(7) 0.0559(4) Uani 1 1 d .
S2 S 0.39767(4) 0.15075(11) 0.46063(3) 0.0528(2) Uani 1 1 d .
H1 H 0.3326(18) 0.439(5) 0.3046(14) 0.072(7) Uiso 1 1 d .

loop_
_atom_site_aniso_label
_atom_site_aniso_U_11
_atom_site_aniso_U_22
_atom_site_aniso_U_33
_atom_site_aniso_U_23
_atom_site_aniso_U_13
_atom_site_aniso_U_12
C2 0.0443(10) 0.0392(10) 0.0539(11) 0.0031(9) -0.0072(9) -0.0026(8)
C4 0.0386(10) 0.0352(10) 0.0498(11) -0.0012(8) -0.0034(8) 0.0027(8)
C5 0.0377(9) 0.0377(10) 0.0414(9) 0.0005(8) -0.0065(7) 0.0037(8)
C6 0.0413(10) 0.0358(10) 0.0494(11) 0.0009(9) -0.0088(8) 0.0065(8)
C7 0.0397(10) 0.0384(10) 0.0397(9) 0.0012(8) -0.0042(8) 0.0046(8)
C9 0.0550(13) 0.0722(17) 0.0792(16) 0.0349(13) -0.0003(12) 0.0089(12)
C11 0.0391(9) 0.0509(11) 0.0357(9) 0.0082(8) -0.0034(7) -0.0003(8)
C12 0.0577(13) 0.0554(13) 0.0643(14) -0.0051(11) -0.0051(10) -0.0044(11)
C13 0.0540(14) 0.0840(19) 0.0854(18) 0.0125(16) -0.0164(13) -0.0243(14)
C14 0.0400(12) 0.108(2) 0.0756(16) 0.0346(17) 0.0064(11) 0.0028(14)
C15 0.0638(15) 0.0873(19) 0.0704(16) 0.0009(14) 0.0180(13) 0.0160(14)
C16 0.0585(13) 0.0601(14) 0.0531(12) -0.0066(11) 0.0015(10) -0.0039(11)
C21 0.0689(15) 0.0383(11) 0.0703(14) -0.0008(10) -0.0121(11) -0.0031(10)
C22 0.0417(11) 0.0702(16) 0.0853(17) 0.0100(13) -0.0106(11) -0.0064(11)
N1 0.0380(9) 0.0639(12) 0.0456(9) 0.0154(9) -0.0055(7) 0.0033(8)
O1 0.0403(7) 0.0491(8) 0.0533(8) 0.0074(7) -0.0135(6) -0.0019(6)
O3 0.0366(7) 0.0435(8) 0.0558(8) -0.0051(6) -0.0009(6) 0.0016(6)
O4 0.0494(8) 0.0740(10) 0.0478(8) -0.0136(7) -0.0027(6) -0.0030(7)
O6 0.0507(8) 0.0716(10) 0.0447(8) 0.0107(7) -0.0088(6) -0.0003(7)
S2 0.0378(3) 0.0700(4) 0.0501(3) 0.0187(3) -0.0078(2) 0.0028(2)

loop_
_atom_type_symbol
_atom_type_description
_atom_type_scat_dispersion_real
_atom_type_scat_dispersion_imag
_atom_type_scat_source
C C 0.0033 0.0016 'International Tables Vol C Tables 4.2.6.8 and 6.1.1.4'
H H 0 0 'International Tables Vol C Tables 4.2.6.8 and 6.1.1.4'
N N 0.0061 0.0033 'International Tables Vol C Tables 4.2.6.8 and 6.1.1.4'
O O 0.0106 0.006 'International Tables Vol C Tables 4.2.6.8 and 6.1.1.4'
S S 0.1246 0.1234 'International Tables Vol C Tables 4.2.6.8 and 6.1.1.4'

loop_
_geom_angle_atom_site_label_1
_geom_angle_atom_site_label_2
_geom_angle_atom_site_label_3
_geom_angle
O3 C2 O1 109.09(15)
O3 C2 C22 106.38(17)
O1 C2 C22 106.40(16)
O3 C2 C21 110.74(17)
O1 C2 C21 110.94(18)
C22 C2 C21 113.06(18)
O4 C4 O3 116.68(17)
O4 C4 C5 126.82(18)
O3 C4 C5 116.35(16)
C7 C5 C4 121.56(16)
C7 C5 C6 119.39(17)
C4 C5 C6 118.53(16)
O6 C6 O1 116.51(17)
O6 C6 C5 126.79(18)
O1 C6 C5 116.68(17)
N1 C7 C5 121.62(16)
N1 C7 S2 113.75(14)
C5 C7 S2 124.60(14)
C16 C11 C12 120.9(2)
C16 C11 N1 119.36(18)
C12 C11 N1 119.77(19)
C11 C12 C13 119.0(2)
C14 C13 C12 120.3(2)
C13 C14 C15 119.9(2)
C14 C15 C16 120.5(3)
C11 C16 C15 119.4(2)
C7 N1 C11 125.29(16)
C6 O1 C2 118.50(14)
C4 O3 C2 118.24(15)
C7 S2 C9 105.02(10)

loop_
_geom_bond_atom_site_label_1
_geom_bond_atom_site_label_2
_geom_bond_distance
C2 O3 1.431(2)
C2 O1 1.439(2)
C2 C22 1.505(3)
C2 C21 1.509(3)
C4 O4 1.213(2)
C4 O3 1.360(2)
C4 C5 1.441(3)
C5 C7 1.410(2)
C5 C6 1.445(3)
C6 O6 1.220(2)
C6 O1 1.354(2)
C7 N1 1.326(2)
C7 S2 1.7488(19)
C9 S2 1.797(2)
C11 C16 1.366(3)
C11 C12 1.372(3)
C11 N1 1.434(2)
C12 C13 1.381(3)
C13 C14 1.362(4)
C14 C15 1.369(4)
C15 C16 1.370(3)

loop_
_geom_torsion_atom_site_label_1
_geom_torsion_atom_site_label_2
_geom_torsion_atom_site_label_3
_geom_torsion_atom_site_label_4
_geom_torsion
O4 C4 C5 C7 12.8(3)
O3 C4 C5 C7 -172.00(17)
O4 C4 C5 C6 -158.9(2)
O3 C4 C5 C6 16.3(3)
C7 C5 C6 O6 -11.4(3)
C4 C5 C6 O6 160.5(2)
C7 C5 C6 O1 169.88(17)
C4 C5 C6 O1 -18.2(3)
C4 C5 C7 N1 -147.02(19)
C6 C5 C7 N1 24.6(3)
C4 C5 C7 S2 34.6(3)
C6 C5 C7 S2 -153.74(15)
C16 C11 C12 C13 -0.6(3)
N1 C11 C12 C13 179.5(2)
C11 C12 C13 C14 1.2(4)
C12 C13 C14 C15 -0.8(4)
C13 C14 C15 C16 -0.2(4)
C12 C11 C16 C15 -0.3(3)
N1 C11 C16 C15 179.6(2)
C14 C15 C16 C11 0.7(4)
C5 C7 N1 C11 -169.82(19)
S2 C7 N1 C11 8.7(3)
C16 C11 N1 C7 87.8(3)
C12 C11 N1 C7 -92.3(3)
O6 C6 O1 C2 165.81(17)
C5 C6 O1 C2 -15.3(2)
O3 C2 O1 C6 48.0(2)
C22 C2 O1 C6 162.40(18)
C21 C2 O1 C6 -74.2(2)
O4 C4 O3 C2 -165.04(17)
C5 C4 O3 C2 19.2(2)
O1 C2 O3 C4 -50.1(2)
C22 C2 O3 C4 -164.50(17)
C21 C2 O3 C4 72.3(2)
N1 C7 S2 C9 -152.39(16)
C5 C7 S2 C9 26.1(2)
